data_2233374
loop_
_publ_author_name
'Wang, Yifeng'
'Wang, Ke'
'Li, Zhaobo'
'Xu, Danqian'

_publ_section_title
;
 Ethyl (2<i>R</i>,3<i>S</i>)-2-benzoyl-3-(4-bromophenyl)-4-nitrobutanoate
;
_journal_coeditor_code BT5738
_journal_issue 2
_journal_name_full 'Acta Crystallographica Section E'
_journal_page_first o499
_journal_paper_doi 10.1107/S1600536812002073
_journal_volume 68
_journal_year 2012
_chemical_formula_iupac 'C19 H18 Br N O5'
_chemical_formula_moiety 'C19 H18 Br N O5'
_chemical_formula_sum 'C19 H18 Br N O5'
_chemical_formula_weight 420.25
_chemical_name_systematic
;
Ethyl (2<i>R</i>,3<i>S</i>)-2-benzoyl-3-(4-bromophenyl)-4-nitrobutanoate
;
_space_group_IT_number 4
_symmetry_cell_setting monoclinic
_symmetry_space_group_name_Hall 'P 2yb'
_symmetry_space_group_name_H-M 'P 1 21 1'
_atom_sites_solution_hydrogens geom
_atom_sites_solution_primary direct
_atom_sites_solution_secondary difmap
_audit_creation_method SHELXL-97
_cell_angle_alpha 90.00
_cell_angle_beta 93.7200(10)
_cell_angle_gamma 90.00
_cell_formula_units_Z 4
_cell_length_a 5.7558(3)
_cell_length_b 21.6262(9)
_cell_length_c 15.1337(7)
_cell_measurement_reflns_used 11156
_cell_measurement_temperature 296(2)
_cell_measurement_theta_max 27.4
_cell_measurement_theta_min 3.1
_cell_volume 1879.81(15)
_computing_cell_refinement 'PROCESS-AUTO (Rigaku, 2007)'
_computing_data_collection 'PROCESS-AUTO (Rigaku, 2007)'
_computing_data_reduction 'CrystalStructure (Rigaku, 2007)'
_computing_molecular_graphics 'ORTEP-3 for Windows (Farrugia, 1997)'
_computing_publication_material 'WinGX (Farrugia, 1999)'
_computing_structure_refinement 'SHELXL97 (Sheldrick, 2008)'
_computing_structure_solution 'SHELXS97 (Sheldrick, 2008)'
_diffrn_ambient_temperature 296.0(10)
_diffrn_detector_area_resol_mean 10.00
_diffrn_measured_fraction_theta_full 0.997
_diffrn_measured_fraction_theta_max 0.997
_diffrn_measurement_device_type 'Rigaku R-AXIS RAPID/ZJUG'
_diffrn_measurement_method '\w scans'
_diffrn_radiation_monochromator graphite
_diffrn_radiation_source 'rotating anode'
_diffrn_radiation_type MoK\a
_diffrn_radiation_wavelength 0.71073
_diffrn_reflns_av_R_equivalents 0.0428
_diffrn_reflns_av_sigmaI/netI 0.0850
_diffrn_reflns_limit_h_max 6
_diffrn_reflns_limit_h_min -7
_diffrn_reflns_limit_k_max 26
_diffrn_reflns_limit_k_min -26
_diffrn_reflns_limit_l_max 18
_diffrn_reflns_limit_l_min -18
_diffrn_reflns_number 16125
_diffrn_reflns_theta_full 26.00
_diffrn_reflns_theta_max 26.00
_diffrn_reflns_theta_min 3.13
_exptl_absorpt_coefficient_mu 2.216
_exptl_absorpt_correction_T_max 0.5486
_exptl_absorpt_correction_T_min 0.3461
_exptl_absorpt_correction_type multi-scan
_exptl_absorpt_process_details '(ABSCOR; Higashi, 1995)'
_exptl_crystal_colour colorless
_exptl_crystal_density_diffrn 1.485
_exptl_crystal_density_method 'not measured'
_exptl_crystal_description needle
_exptl_crystal_F_000 856
_exptl_crystal_size_max 0.48
_exptl_crystal_size_mid 0.30
_exptl_crystal_size_min 0.27
_refine_diff_density_max 0.423
_refine_diff_density_min -0.539
_refine_ls_abs_structure_details 'Flack (1983), 3541 Friedel pairs'
_refine_ls_abs_structure_Flack -0.013(9)
_refine_ls_extinction_method none
_refine_ls_goodness_of_fit_ref 1.002
_refine_ls_hydrogen_treatment constr
_refine_ls_matrix_type full
_refine_ls_number_parameters 469
_refine_ls_number_reflns 7326
_refine_ls_number_restraints 27
_refine_ls_restrained_S_all 1.002
_refine_ls_R_factor_all 0.1030
_refine_ls_R_factor_gt 0.0457
_refine_ls_shift/su_max 0.001
_refine_ls_shift/su_mean 0.000
_refine_ls_structure_factor_coef Fsqd
_refine_ls_weighting_details 'calc w=1/[\s^2^(Fo^2^)+(0.0512P)^2^+0.3123P] where P=(Fo^2^+2Fc^2^)/3'
_refine_ls_weighting_scheme calc
_refine_ls_wR_factor_gt 0.0970
_refine_ls_wR_factor_ref 0.1272
_reflns_number_gt 4316
_reflns_number_total 7326
_reflns_threshold_expression I>2\s(I)
_cod_data_source_file bt5738.cif
_cod_data_source_block I
_cod_original_sg_symbol_H-M 'P 21'
_cod_database_code 2233374
_cod_database_fobs_code 2233374

loop_
_symmetry_equiv_pos_as_xyz
'x, y, z'
'-x, y+1/2, -z'

loop_
_atom_site_type_symbol
_atom_site_label
_atom_site_fract_x
_atom_site_fract_y
_atom_site_fract_z
_atom_site_U_iso_or_equiv
_atom_site_adp_type
_atom_site_calc_flag
_atom_site_refinement_flags
_atom_site_occupancy
_atom_site_symmetry_multiplicity
Br Br1A 1.29441(11) 0.56418(3) 0.17401(5) 0.0918(3) Uani d . 1 1
O O1A 0.4552(6) 0.81610(17) 0.4794(3) 0.0671(11) Uani d . 1 1
O O2A 0.6040(7) 0.7964(2) 0.2713(3) 0.0736(11) Uani d . 1 1
O O3A 0.9340(7) 0.85124(18) 0.2842(2) 0.0662(10) Uani d . 1 1
O O4A 0.6867(9) 0.6324(2) 0.5360(3) 0.0795(12) Uani d . 1 1
O O5A 1.0065(11) 0.6395(2) 0.6147(4) 0.1024(17) Uani d . 1 1
N N1A 0.8595(10) 0.6601(2) 0.5607(3) 0.0626(12) Uani d . 1 1
C C1A 0.7975(8) 0.7339(2) 0.4326(3) 0.0424(11) Uani d . 1 1
H H1A 0.6321 0.7227 0.4288 0.051 Uiso calc R 1 1
C C2A 0.8168(8) 0.8036(2) 0.4127(3) 0.0403(10) Uani d . 1 1
H H2A 0.9740 0.8179 0.4312 0.048 Uiso calc R 1 1
C C3A 0.6384(9) 0.8405(2) 0.4625(3) 0.0476(12) Uani d . 1 1
C C4A 0.6864(9) 0.9065(2) 0.4869(3) 0.0466(12) Uani d . 1 1
C C5A 0.5307(10) 0.9361(3) 0.5379(4) 0.0645(15) Uani d . 1 1
H H5A 0.4035 0.9145 0.5570 0.077 Uiso calc R 1 1
C C6A 0.5620(12) 0.9975(3) 0.5609(5) 0.0782(19) Uani d . 1 1
H H6A 0.4538 1.0178 0.5936 0.094 Uiso calc R 1 1
C C7A 0.7557(11) 1.0283(3) 0.5348(4) 0.0710(17) Uani d . 1 1
H H7A 0.7801 1.0693 0.5514 0.085 Uiso calc R 1 1
C C8A 0.9117(11) 0.9994(3) 0.4848(4) 0.0668(17) Uani d . 1 1
H H8A 1.0387 1.0214 0.4662 0.080 Uiso calc R 1 1
C C9A 0.8838(9) 0.9384(2) 0.4617(4) 0.0568(14) Uani d . 1 1
H H9A 0.9943 0.9185 0.4297 0.068 Uiso calc R 1 1
C C10A 0.7691(9) 0.8160(2) 0.3148(4) 0.0472(12) Uani d . 1 1
C C11A 0.9041(14) 0.8701(4) 0.1943(5) 0.101(2) Uani d DU 1 1
H H11A 0.8619 0.9135 0.1916 0.121 Uiso calc R 1 1
H H11B 0.7782 0.8466 0.1647 0.121 Uiso calc R 1 1
C C12A 1.1267(16) 0.8601(6) 0.1466(8) 0.160(4) Uani d DU 1 1
H H12A 1.1016 0.8728 0.0859 0.240 Uiso calc R 1 1
H H12B 1.1682 0.8171 0.1490 0.240 Uiso calc R 1 1
H H12C 1.2504 0.8842 0.1749 0.240 Uiso calc R 1 1
C C13A 0.8929(10) 0.7242(2) 0.5278(3) 0.0533(13) Uani d . 1 1
H H13A 1.0579 0.7338 0.5319 0.064 Uiso calc R 1 1
H H13B 0.8167 0.7529 0.5658 0.064 Uiso calc R 1 1
C C14A 0.9208(8) 0.6937(2) 0.3675(3) 0.0428(11) Uani d . 1 1
C C15A 0.8224(8) 0.6384(2) 0.3383(3) 0.0460(12) Uani d . 1 1
H H15A 0.6796 0.6267 0.3585 0.055 Uiso calc R 1 1
C C16A 0.9288(9) 0.5998(3) 0.2802(4) 0.0587(14) Uani d . 1 1
H H16A 0.8589 0.5627 0.2623 0.070 Uiso calc R 1 1
C C17A 1.1408(8) 0.6170(3) 0.2490(4) 0.0524(13) Uani d . 1 1
C C18A 1.2407(9) 0.6726(3) 0.2778(4) 0.0575(14) Uani d . 1 1
H H18A 1.3830 0.6844 0.2574 0.069 Uiso calc R 1 1
C C19A 1.1330(8) 0.7107(2) 0.3363(3) 0.0485(12) Uani d . 1 1
H H19A 1.2030 0.7476 0.3547 0.058 Uiso calc R 1 1
Br Br1B 0.63666(15) 0.41912(3) 1.11381(5) 0.0991(3) Uani d . 1 1
O O1B 0.5085(6) 0.70722(17) 0.6957(2) 0.0607(10) Uani d . 1 1
O O2B 0.1843(7) 0.6699(2) 0.9555(3) 0.0829(13) Uani d . 1 1
O O3B 0.5254(7) 0.7107(2) 0.9220(2) 0.0708(11) Uani d . 1 1
O O4B 0.8589(9) 0.5332(2) 0.7336(4) 0.0899(15) Uani d . 1 1
O O5B 0.6010(12) 0.4713(3) 0.6777(5) 0.147(3) Uani d . 1 1
N N1B 0.6594(11) 0.5201(3) 0.7085(3) 0.0722(14) Uani d . 1 1
C C1B 0.5169(8) 0.6042(2) 0.8032(3) 0.0474(12) Uani d . 1 1
H H1B 0.6666 0.6255 0.8007 0.057 Uiso calc R 1 1
C C2B 0.3228(8) 0.6546(2) 0.8097(3) 0.0450(11) Uani d . 1 1
H H2B 0.1709 0.6351 0.7962 0.054 Uiso calc R 1 1
C C3B 0.3503(8) 0.7079(2) 0.7448(3) 0.0468(12) Uani d . 1 1
C C4B 0.1843(9) 0.7606(2) 0.7434(3) 0.0498(12) Uani d . 1 1
C C5B 0.2286(10) 0.8121(3) 0.6921(4) 0.0553(14) Uani d . 1 1
H H5B 0.3589 0.8128 0.6588 0.066 Uiso calc R 1 1
C C6B 0.0800(11) 0.8622(3) 0.6902(4) 0.0674(16) Uani d . 1 1
H H6B 0.1122 0.8967 0.6563 0.081 Uiso calc R 1 1
C C7B -0.1159(10) 0.8617(3) 0.7381(4) 0.0611(15) Uani d . 1 1
H H7B -0.2171 0.8953 0.7356 0.073 Uiso calc R 1 1
C C8B -0.1600(10) 0.8112(3) 0.7895(4) 0.0667(16) Uani d . 1 1
H H8B -0.2899 0.8110 0.8230 0.080 Uiso calc R 1 1
C C9B -0.0138(9) 0.7608(3) 0.7918(4) 0.0569(14) Uani d . 1 1
H H9B -0.0475 0.7266 0.8259 0.068 Uiso calc R 1 1
C C10B 0.3312(10) 0.6787(3) 0.9041(4) 0.0555(13) Uani d . 1 1
C C11B 0.5567(14) 0.7394(4) 1.0100(5) 0.105(2) Uani d DU 1 1
H H11C 0.4056 0.7479 1.0322 0.126 Uiso calc R 1 1
H H11D 0.6385 0.7784 1.0055 0.126 Uiso calc R 1 1
C C12B 0.6951(17) 0.6968(4) 1.0744(6) 0.133(3) Uani d DU 1 1
H H12D 0.7124 0.7160 1.1316 0.199 Uiso calc R 1 1
H H12E 0.8460 0.6892 1.0531 0.199 Uiso calc R 1 1
H H12F 0.6138 0.6582 1.0789 0.199 Uiso calc R 1 1
C C13B 0.4719(8) 0.5678(3) 0.7169(3) 0.0565(13) Uani d . 1 1
H H13C 0.3213 0.5477 0.7166 0.068 Uiso calc R 1 1
H H13D 0.4697 0.5959 0.6669 0.068 Uiso calc R 1 1
C C14B 0.5342(7) 0.5612(3) 0.8821(3) 0.0459(11) Uani d . 1 1
C C15B 0.7338(8) 0.5612(3) 0.9380(4) 0.0590(13) Uani d . 1 1
H H15B 0.8511 0.5896 0.9287 0.071 Uiso calc R 1 1
C C16B 0.7630(10) 0.5195(3) 1.0080(4) 0.0648(16) Uani d . 1 1
H H16B 0.8984 0.5200 1.0450 0.078 Uiso calc R 1 1
C C17B 0.5928(10) 0.4783(3) 1.0216(4) 0.0612(15) Uani d . 1 1
C C18B 0.3873(10) 0.4772(3) 0.9684(4) 0.0584(14) Uani d . 1 1
H H18B 0.2699 0.4492 0.9792 0.070 Uiso calc R 1 1
C C19B 0.3612(9) 0.5190(3) 0.8987(4) 0.0546(13) Uani d . 1 1
H H19B 0.2246 0.5186 0.8624 0.066 Uiso calc R 1 1

loop_
_atom_site_aniso_label
_atom_site_aniso_U_11
_atom_site_aniso_U_22
_atom_site_aniso_U_33
_atom_site_aniso_U_12
_atom_site_aniso_U_13
_atom_site_aniso_U_23
Br1A 0.0684(4) 0.1068(6) 0.1006(5) 0.0089(4) 0.0095(4) -0.0550(5)
O1A 0.058(2) 0.051(2) 0.095(3) -0.0120(19) 0.029(2) -0.011(2)
O2A 0.077(3) 0.080(3) 0.061(3) -0.012(2) -0.016(2) 0.010(2)
O3A 0.078(3) 0.069(3) 0.052(2) -0.009(2) 0.0129(19) 0.020(2)
O4A 0.110(3) 0.067(3) 0.062(3) -0.026(3) 0.016(3) 0.007(2)
O5A 0.144(4) 0.063(3) 0.096(4) 0.020(3) -0.031(3) 0.020(3)
N1A 0.095(4) 0.043(3) 0.051(3) -0.006(3) 0.005(3) -0.001(2)
C1A 0.052(3) 0.033(3) 0.042(3) -0.004(2) 0.000(2) 0.000(2)
C2A 0.041(2) 0.037(3) 0.043(3) 0.000(2) 0.002(2) 0.000(2)
C3A 0.053(3) 0.038(3) 0.052(3) -0.003(2) 0.007(3) -0.004(2)
C4A 0.057(3) 0.036(3) 0.045(3) 0.003(2) -0.006(2) -0.002(2)
C5A 0.063(3) 0.052(4) 0.081(4) 0.007(3) 0.017(3) -0.004(3)
C6A 0.088(4) 0.054(4) 0.094(5) 0.003(3) 0.019(4) -0.022(4)
C7A 0.085(4) 0.042(3) 0.084(5) -0.003(3) -0.006(4) -0.008(3)
C8A 0.073(4) 0.042(3) 0.085(5) -0.015(3) 0.008(4) -0.001(3)
C9A 0.055(3) 0.041(3) 0.074(4) -0.005(2) 0.004(3) -0.006(3)
C10A 0.054(3) 0.036(3) 0.052(3) 0.001(2) 0.006(3) 0.004(2)
C11A 0.101(3) 0.102(3) 0.100(3) -0.0004(10) 0.0069(10) 0.0018(10)
C12A 0.159(4) 0.161(4) 0.159(4) 0.0003(10) 0.0108(11) 0.0007(10)
C13A 0.075(3) 0.036(3) 0.049(3) -0.006(2) 0.001(3) -0.004(2)
C14A 0.045(2) 0.039(3) 0.043(3) 0.006(2) -0.005(2) -0.002(2)
C15A 0.042(3) 0.040(3) 0.056(3) -0.005(2) 0.002(2) -0.008(2)
C16A 0.052(3) 0.052(3) 0.071(4) 0.000(3) -0.005(3) -0.019(3)
C17A 0.049(3) 0.056(3) 0.050(3) 0.009(3) -0.005(2) -0.005(3)
C18A 0.044(3) 0.062(4) 0.066(4) -0.001(3) 0.000(3) -0.008(3)
C19A 0.044(3) 0.046(3) 0.056(3) -0.003(2) 0.009(2) -0.006(2)
Br1B 0.1217(6) 0.0991(6) 0.0771(5) 0.0286(5) 0.0117(4) 0.0363(4)
O1B 0.065(2) 0.054(2) 0.065(2) 0.0025(18) 0.022(2) 0.0053(19)
O2B 0.081(3) 0.100(3) 0.072(3) 0.003(3) 0.035(2) 0.002(2)
O3B 0.087(3) 0.080(3) 0.044(2) -0.019(2) 0.0017(19) -0.015(2)
O4B 0.067(3) 0.109(4) 0.096(4) 0.022(3) 0.020(3) 0.006(3)
O5B 0.160(5) 0.103(5) 0.167(6) 0.050(4) -0.062(5) -0.078(5)
N1B 0.094(4) 0.070(4) 0.052(3) 0.025(3) -0.002(3) 0.000(3)
C1B 0.045(3) 0.049(3) 0.048(3) -0.004(2) 0.004(2) -0.003(2)
C2B 0.046(3) 0.045(3) 0.044(3) -0.005(2) 0.007(2) 0.002(2)
C3B 0.046(3) 0.044(3) 0.051(3) -0.003(2) 0.008(2) 0.001(2)
C4B 0.049(3) 0.050(3) 0.050(3) -0.002(2) 0.003(2) -0.005(3)
C5B 0.060(3) 0.058(4) 0.049(3) 0.007(3) 0.007(3) 0.009(3)
C6B 0.076(4) 0.066(4) 0.059(4) 0.001(3) -0.008(3) 0.004(3)
C7B 0.059(3) 0.052(4) 0.073(4) 0.006(3) 0.003(3) 0.000(3)
C8B 0.058(3) 0.061(4) 0.083(4) -0.002(3) 0.012(3) -0.002(3)
C9B 0.051(3) 0.056(4) 0.065(4) -0.001(3) 0.007(3) 0.002(3)
C10B 0.060(3) 0.055(3) 0.052(3) 0.004(3) 0.009(3) 0.005(3)
C11B 0.105(3) 0.105(3) 0.104(3) -0.0009(10) 0.0065(10) -0.0009(10)
C12B 0.133(3) 0.133(3) 0.132(3) -0.0001(10) 0.0087(10) -0.0007(10)
C13B 0.061(3) 0.059(3) 0.050(3) 0.009(3) 0.003(2) -0.004(3)
C14B 0.039(2) 0.050(3) 0.047(3) -0.002(3) -0.002(2) 0.001(3)
C15B 0.048(3) 0.070(4) 0.059(3) -0.011(3) -0.002(3) 0.005(3)
C16B 0.053(3) 0.085(5) 0.054(4) 0.010(3) -0.013(3) 0.011(3)
C17B 0.067(4) 0.064(4) 0.052(3) 0.015(3) 0.007(3) -0.009(3)
C18B 0.067(3) 0.050(3) 0.059(4) -0.011(3) 0.009(3) 0.004(3)
C19B 0.051(3) 0.061(3) 0.050(3) -0.004(3) -0.005(2) 0.006(3)

loop_
_atom_type_symbol
_atom_type_description
_atom_type_scat_dispersion_real
_atom_type_scat_dispersion_imag
_atom_type_scat_source
C C 0.0033 0.0016 'International Tables Vol C Tables 4.2.6.8 and 6.1.1.4'
H H 0.0000 0.0000 'International Tables Vol C Tables 4.2.6.8 and 6.1.1.4'
N N 0.0061 0.0033 'International Tables Vol C Tables 4.2.6.8 and 6.1.1.4'
O O 0.0106 0.0060 'International Tables Vol C Tables 4.2.6.8 and 6.1.1.4'
Br Br -0.2901 2.4595 'International Tables Vol C Tables 4.2.6.8 and 6.1.1.4'

loop_
_geom_angle_atom_site_label_1
_geom_angle_atom_site_label_2
_geom_angle_atom_site_label_3
_geom_angle
C10A O3A C11A 117.1(5)
O4A N1A O5A 123.3(5)
O4A N1A C13A 118.9(5)
O5A N1A C13A 117.7(5)
C13A C1A C14A 112.3(4)
C13A C1A C2A 107.1(4)
C14A C1A C2A 112.8(4)
C13A C1A H1A 108.2
C14A C1A H1A 108.2
C2A C1A H1A 108.2
C10A C2A C3A 107.6(4)
C10A C2A C1A 110.8(4)
C3A C2A C1A 110.7(4)
C10A C2A H2A 109.2
C3A C2A H2A 109.2
C1A C2A H2A 109.2
O1A C3A C4A 120.5(5)
O1A C3A C2A 119.5(4)
C4A C3A C2A 119.9(4)
C5A C4A C9A 119.5(5)
C5A C4A C3A 117.7(5)
C9A C4A C3A 122.8(5)
C4A C5A C6A 120.6(6)
C4A C5A H5A 119.7
C6A C5A H5A 119.7
C7A C6A C5A 119.1(6)
C7A C6A H6A 120.4
C5A C6A H6A 120.4
C8A C7A C6A 120.8(6)
C8A C7A H7A 119.6
C6A C7A H7A 119.6
C7A C8A C9A 120.8(6)
C7A C8A H8A 119.6
C9A C8A H8A 119.6
C8A C9A C4A 119.2(5)
C8A C9A H9A 120.4
C4A C9A H9A 120.4
O2A C10A O3A 124.9(5)
O2A C10A C2A 124.2(5)
O3A C10A C2A 110.9(4)
O3A C11A C12A 111.1(7)
O3A C11A H11A 109.4
C12A C11A H11A 109.4
O3A C11A H11B 109.4
C12A C11A H11B 109.4
H11A C11A H11B 108.0
C11A C12A H12A 109.5
C11A C12A H12B 109.5
H12A C12A H12B 109.5
C11A C12A H12C 109.5
H12A C12A H12C 109.5
H12B C12A H12C 109.5
N1A C13A C1A 113.5(4)
N1A C13A H13A 108.9
C1A C13A H13A 108.9
N1A C13A H13B 108.9
C1A C13A H13B 108.9
H13A C13A H13B 107.7
C15A C14A C19A 118.1(4)
C15A C14A C1A 120.1(4)
C19A C14A C1A 121.8(4)
C16A C15A C14A 122.3(5)
C16A C15A H15A 118.8
C14A C15A H15A 118.8
C15A C16A C17A 119.4(5)
C15A C16A H16A 120.3
C17A C16A H16A 120.3
C16A C17A C18A 118.7(5)
C16A C17A Br1A 120.2(4)
C18A C17A Br1A 121.0(4)
C19A C18A C17A 121.4(5)
C19A C18A H18A 119.3
C17A C18A H18A 119.3
C18A C19A C14A 120.1(5)
C18A C19A H19A 120.0
C14A C19A H19A 120.0
C10B O3B C11B 117.2(5)
O5B N1B O4B 124.2(6)
O5B N1B C13B 117.1(6)
O4B N1B C13B 118.7(6)
C14B C1B C13B 110.9(4)
C14B C1B C2B 112.9(4)
C13B C1B C2B 109.1(4)
C14B C1B H1B 107.9
C13B C1B H1B 107.9
C2B C1B H1B 107.9
C10B C2B C3B 110.3(4)
C10B C2B C1B 108.5(4)
C3B C2B C1B 112.3(4)
C10B C2B H2B 108.5
C3B C2B H2B 108.5
C1B C2B H2B 108.5
O1B C3B C4B 120.6(4)
O1B C3B C2B 119.9(4)
C4B C3B C2B 119.6(4)
C5B C4B C9B 118.4(5)
C5B C4B C3B 118.7(4)
C9B C4B C3B 122.8(5)
C6B C5B C4B 120.3(5)
C6B C5B H5B 119.8
C4B C5B H5B 119.8
C7B C6B C5B 120.7(6)
C7B C6B H6B 119.7
C5B C6B H6B 119.7
C6B C7B C8B 119.4(5)
C6B C7B H7B 120.3
C8B C7B H7B 120.3
C9B C8B C7B 120.6(5)
C9B C8B H8B 119.7
C7B C8B H8B 119.7
C8B C9B C4B 120.6(5)
C8B C9B H9B 119.7
C4B C9B H9B 119.7
O2B C10B O3B 124.7(5)
O2B C10B C2B 125.0(5)
O3B C10B C2B 110.3(4)
O3B C11B C12B 110.5(7)
O3B C11B H11C 109.5
C12B C11B H11C 109.5
O3B C11B H11D 109.5
C12B C11B H11D 109.5
H11C C11B H11D 108.1
C11B C12B H12D 109.5
C11B C12B H12E 109.5
H12D C12B H12E 109.5
C11B C12B H12F 109.5
H12D C12B H12F 109.5
H12E C12B H12F 109.5
N1B C13B C1B 110.0(4)
N1B C13B H13C 109.7
C1B C13B H13C 109.7
N1B C13B H13D 109.7
C1B C13B H13D 109.7
H13C C13B H13D 108.2
C15B C14B C19B 117.8(5)
C15B C14B C1B 119.6(4)
C19B C14B C1B 122.5(4)
C14B C15B C16B 121.4(5)
C14B C15B H15B 119.3
C16B C15B H15B 119.3
C17B C16B C15B 119.3(5)
C17B C16B H16B 120.3
C15B C16B H16B 120.3
C16B C17B C18B 121.6(5)
C16B C17B Br1B 119.6(4)
C18B C17B Br1B 118.8(5)
C17B C18B C19B 118.3(5)
C17B C18B H18B 120.8
C19B C18B H18B 120.8
C14B C19B C18B 121.5(5)
C14B C19B H19B 119.2
C18B C19B H19B 119.2

loop_
_geom_bond_atom_site_label_1
_geom_bond_atom_site_label_2
_geom_bond_distance
Br1A C17A 1.872(5)
O1A C3A 1.221(6)
O2A C10A 1.197(6)
O3A C10A 1.324(6)
O3A C11A 1.420(9)
O4A N1A 1.201(6)
O5A N1A 1.222(6)
N1A C13A 1.490(7)
C1A C13A 1.522(7)
C1A C14A 1.524(6)
C1A C2A 1.542(6)
C1A H1A 0.9800
C2A C10A 1.513(7)
C2A C3A 1.536(7)
C2A H2A 0.9800
C3A C4A 1.497(7)
C4A C5A 1.377(7)
C4A C9A 1.403(7)
C5A C6A 1.382(8)
C5A H5A 0.9300
C6A C7A 1.379(9)
C6A H6A 0.9300
C7A C8A 1.363(8)
C7A H7A 0.9300
C8A C9A 1.371(7)
C8A H8A 0.9300
C9A H9A 0.9300
C11A C12A 1.527(3)
C11A H11A 0.9700
C11A H11B 0.9700
C12A H12A 0.9600
C12A H12B 0.9600
C12A H12C 0.9600
C13A H13A 0.9700
C13A H13B 0.9700
C14A C15A 1.384(7)
C14A C19A 1.387(7)
C15A C16A 1.382(7)
C15A H15A 0.9300
C16A C17A 1.387(7)
C16A H16A 0.9300
C17A C18A 1.389(7)
C18A C19A 1.385(7)
C18A H18A 0.9300
C19A H19A 0.9300
Br1B C17B 1.899(6)
O1B C3B 1.212(5)
O2B C10B 1.201(6)
O3B C10B 1.328(7)
O3B C11B 1.470(9)
O4B N1B 1.219(7)
O5B N1B 1.193(7)
N1B C13B 1.505(7)
C1B C14B 1.510(7)
C1B C13B 1.533(7)
C1B C2B 1.568(7)
C1B H1B 0.9800
C2B C10B 1.518(7)
C2B C3B 1.530(7)
C2B H2B 0.9800
C3B C4B 1.486(7)
C4B C5B 1.392(7)
C4B C9B 1.395(7)
C5B C6B 1.380(8)
C5B H5B 0.9300
C6B C7B 1.379(8)
C6B H6B 0.9300
C7B C8B 1.375(8)
C7B H7B 0.9300
C8B C9B 1.376(8)
C8B H8B 0.9300
C9B H9B 0.9300
C11B C12B 1.528(3)
C11B H11C 0.9700
C11B H11D 0.9700
C12B H12D 0.9600
C12B H12E 0.9600
C12B H12F 0.9600
C13B H13C 0.9700
C13B H13D 0.9700
C14B C15B 1.382(7)
C14B C19B 1.386(7)
C15B C16B 1.393(8)
C15B H15B 0.9300
C16B C17B 1.349(8)
C16B H16B 0.9300
C17B C18B 1.387(8)
C18B C19B 1.390(7)
C18B H18B 0.9300
C19B H19B 0.9300

loop_
_geom_torsion_atom_site_label_1
_geom_torsion_atom_site_label_2
_geom_torsion_atom_site_label_3
_geom_torsion_atom_site_label_4
_geom_torsion
C13A C1A C2A C10A 169.2(4)
C14A C1A C2A C10A 45.2(5)
C13A C1A C2A C3A -71.5(5)
C14A C1A C2A C3A 164.5(4)
C10A C2A C3A O1A 92.0(6)
C1A C2A C3A O1A -29.2(7)
C10A C2A C3A C4A -85.8(6)
C1A C2A C3A C4A 153.0(4)
O1A C3A C4A C5A 7.5(8)
C2A C3A C4A C5A -174.6(5)
O1A C3A C4A C9A -173.9(5)
C2A C3A C4A C9A 3.9(8)
C9A C4A C5A C6A 2.9(9)
C3A C4A C5A C6A -178.4(6)
C4A C5A C6A C7A -2.3(10)
C5A C6A C7A C8A 1.8(10)
C6A C7A C8A C9A -2.1(10)
C7A C8A C9A C4A 2.8(9)
C5A C4A C9A C8A -3.2(9)
C3A C4A C9A C8A 178.3(5)
C11A O3A C10A O2A 4.1(8)
C11A O3A C10A C2A -176.0(5)
C3A C2A C10A O2A -71.6(6)
C1A C2A C10A O2A 49.5(7)
C3A C2A C10A O3A 108.4(5)
C1A C2A C10A O3A -130.5(4)
C10A O3A C11A C12A -132.7(7)
O4A N1A C13A C1A -34.8(7)
O5A N1A C13A C1A 148.1(5)
C14A C1A C13A N1A -62.7(6)
C2A C1A C13A N1A 173.0(4)
C13A C1A C14A C15A 97.8(5)
C2A C1A C14A C15A -141.2(5)
C13A C1A C14A C19A -81.7(6)
C2A C1A C14A C19A 39.4(6)
C19A C14A C15A C16A 0.4(7)
C1A C14A C15A C16A -179.0(5)
C14A C15A C16A C17A -0.6(8)
C15A C16A C17A C18A 0.5(8)
C15A C16A C17A Br1A 177.5(4)
C16A C17A C18A C19A -0.2(8)
Br1A C17A C18A C19A -177.2(4)
C17A C18A C19A C14A 0.0(8)
C15A C14A C19A C18A -0.2(7)
C1A C14A C19A C18A 179.3(5)
C14B C1B C2B C10B 41.7(5)
C13B C1B C2B C10B 165.5(4)
C14B C1B C2B C3B 164.0(4)
C13B C1B C2B C3B -72.2(5)
C10B C2B C3B O1B 121.8(5)
C1B C2B C3B O1B 0.6(7)
C10B C2B C3B C4B -57.3(6)
C1B C2B C3B C4B -178.5(4)
O1B C3B C4B C5B -7.0(7)
C2B C3B C4B C5B 172.1(5)
O1B C3B C4B C9B 173.3(5)
C2B C3B C4B C9B -7.6(7)
C9B C4B C5B C6B 0.6(8)
C3B C4B C5B C6B -179.1(5)
C4B C5B C6B C7B -0.9(9)
C5B C6B C7B C8B 1.3(9)
C6B C7B C8B C9B -1.5(9)
C7B C8B C9B C4B 1.3(9)
C5B C4B C9B C8B -0.9(8)
C3B C4B C9B C8B 178.9(5)
C11B O3B C10B O2B -2.7(8)
C11B O3B C10B C2B 177.7(5)
C3B C2B C10B O2B 125.2(6)
C1B C2B C10B O2B -111.3(6)
C3B C2B C10B O3B -55.2(6)
C1B C2B C10B O3B 68.3(5)
C10B O3B C11B C12B 93.6(7)
O5B N1B C13B C1B 141.9(6)
O4B N1B C13B C1B -37.6(7)
C14B C1B C13B N1B -56.3(5)
C2B C1B C13B N1B 178.8(4)
C13B C1B C14B C15B 122.3(5)
C2B C1B C14B C15B -114.9(5)
C13B C1B C14B C19B -54.4(6)
C2B C1B C14B C19B 68.4(6)
C19B C14B C15B C16B 1.1(8)
C1B C14B C15B C16B -175.7(5)
C14B C15B C16B C17B -0.1(9)
C15B C16B C17B C18B -1.1(9)
C15B C16B C17B Br1B 177.4(4)
C16B C17B C18B C19B 1.3(8)
Br1B C17B C18B C19B -177.2(4)
C15B C14B C19B C18B -0.9(8)
C1B C14B C19B C18B 175.8(5)
C17B C18B C19B C14B -0.3(8)
